data_4115276
loop_
_publ_author_name
'Makoto Yasuda'
'Kay Hirata'
'Mitsuyoshi Nishino'
'Akihiro Yamamoto'
'Akio Baba'

_publ_contact_author_address
;
    Department of Molecular Chemistry
    Graduate School of Engineering
    Osaka University
    2-1 Yamadaoka
    Suita Osaka 565-0871
    Japan
;
_publ_contact_author_email ' baba@ap.chem.eng.osaka-u.ac.jp'
_publ_contact_author_fax ' 81(6)68797387 '
_publ_contact_author_name ' Dr Akio Baba'
_publ_contact_author_phone ' 81(6)68797386 '
_publ_section_title
;
 Diastereoselective Addition of \g-Substituted Allylic Nucleophiles to
 Ketones: Highly Stereoselective Synthesis of Tertiary Homoallylic
 Alcohols Using an Allylic Tributylstannane/Stannous Chloride System
;
_journal_name_full 'Journal of the American Chemical Society'
_journal_page_first 13442
_journal_page_last 13447
_journal_paper_doi 10.1021/ja0274047
_journal_volume 124
_journal_year 2002
_chemical_formula_moiety 'C17 H18 O2 '
_chemical_formula_sum 'C17 H18 O2'
_chemical_formula_weight 254.33
_space_group_IT_number 88
_symmetry_cell_setting tetragonal
_symmetry_Int_Tables_number 88
_symmetry_space_group_name_Hall '-I 4ad'
_symmetry_space_group_name_H-M 'I 41/a :2'
_cell_angle_alpha 90
_cell_angle_beta 90
_cell_angle_gamma 90
_cell_formula_units_Z 16
_cell_length_a 23.703(2)
_cell_length_b 23.703(2)
_cell_length_c 10.2725(7)
_cell_measurement_reflns_used 25365
_cell_measurement_temperature 296.2
_cell_measurement_theta_max 27.5
_cell_measurement_theta_min 1.7
_cell_volume 5771.4(8)
_computing_cell_refinement PROCESS-AUTO
_computing_data_collection PROCESS-AUTO
_computing_data_reduction 'teXsan Ver. 1.11'
_computing_publication_material 'teXsan Ver. 1.11'
_computing_structure_refinement 'teXsan Ver. 1.10'
_computing_structure_solution SIR92
_diffrn_detector_area_resol_mean 10.00
_diffrn_measured_fraction_theta_full 0.9994
_diffrn_measured_fraction_theta_max 0.9994
_diffrn_measurement_device_type 'Rigaku RAXIS-RAPID Imaging Plate'
_diffrn_measurement_method \w
_diffrn_radiation_type 'Mo K\a'
_diffrn_radiation_wavelength 0.7107
_diffrn_reflns_av_R_equivalents 0.030
_diffrn_reflns_limit_h_max 30
_diffrn_reflns_limit_h_min -30
_diffrn_reflns_limit_k_max 30
_diffrn_reflns_limit_k_min -30
_diffrn_reflns_limit_l_max 13
_diffrn_reflns_limit_l_min -13
_diffrn_reflns_number 15500
_diffrn_reflns_theta_full 27.47
_diffrn_reflns_theta_max 27.47
_exptl_absorpt_coefficient_mu 0.075
_exptl_absorpt_correction_T_max 0.993
_exptl_absorpt_correction_T_min 0.554
_exptl_absorpt_correction_type multi-scan
_exptl_absorpt_process_details '(Higashi, 1995)'
_exptl_crystal_colour colorless
_exptl_crystal_density_diffrn 1.171
_exptl_crystal_description prism
_exptl_crystal_size_max 0.250
_exptl_crystal_size_mid 0.250
_exptl_crystal_size_min 0.100
_refine_diff_density_max 0.15
_refine_diff_density_min -0.17
_refine_ls_extinction_method none
_refine_ls_goodness_of_fit_ref 0.658
_refine_ls_hydrogen_treatment refall
_refine_ls_number_parameters 244
_refine_ls_number_reflns 1191
_refine_ls_R_factor_gt 0.0361
_refine_ls_shift/su_max 0.1929
_refine_ls_structure_factor_coef Fsqd
_refine_ls_weighting_details 'w = 1/[\s^2^(Fo^2^) + (0.05000(Max(Fo^2^,0) + 2Fc^2^)/3)^2^]'
_refine_ls_weighting_scheme calc
_refine_ls_wR_factor_ref 0.0783
_reflns_number_gt 830
_reflns_number_total 3314
_reflns_threshold_expression F^2^>2.0\s(F^2^)
_cod_data_source_file ja0274047-4_s2_6.cif
_cod_data_source_block 17e
_cod_original_cell_volume 5771.2(7)
_cod_original_sg_symbol_H-M 'I 41/a'
_cod_original_formula_sum 'C17 H18 O2 '
_cod_database_code 4115276

loop_
_symmetry_equiv_pos_as_xyz
x,y,z
-x,1/2-y,z
3/4-y,1/4+x,1/4+z
1/4+y,1/4-x,1/4+z
-x,-y,-z
x,1/2+y,-z
3/4+y,1/4-x,1/4-z
1/4-y,1/4+x,1/4-z
1/2+x,1/2+y,1/2+z
1/2-x,-y,1/2+z
1/4-y,3/4+x,3/4+z
3/4+y,3/4-x,3/4+z
1/2-x,1/2-y,1/2-z
1/2+x,y,1/2-z
1/4+y,3/4-x,3/4-z
3/4-y,3/4+x,3/4-z

loop_
_atom_site_label
_atom_site_type_symbol
_atom_site_fract_x
_atom_site_fract_y
_atom_site_fract_z
_atom_site_U_iso_or_equiv
_atom_site_adp_type
_atom_site_occupancy
_atom_site_calc_flag
O(1) O 0.44883(9) 0.18867(9) 0.4300(2) 0.0626(8) Uani 1.00 d
O(2) O 0.36301(9) 0.21782(9) 0.2384(2) 0.0636(8) Uani 1.00 d
C(1) C 0.3982(1) 0.1569(1) 0.4066(4) 0.058(1) Uani 1.00 d
C(2) C 0.3799(1) 0.1614(1) 0.2652(3) 0.050(1) Uani 1.00 d
C(3) C 0.3264(1) 0.1249(1) 0.2408(4) 0.061(1) Uani 1.00 d
C(4) C 0.3041(2) 0.1365(2) 0.1049(5) 0.088(2) Uani 1.00 d
C(5) C 0.2887(2) 0.0997(3) 0.0231(6) 0.117(2) Uani 1.00 d
C(6) C 0.4276(1) 0.1425(1) 0.1762(3) 0.052(1) Uani 1.00 d
C(7) C 0.4520(2) 0.0896(2) 0.1916(4) 0.067(1) Uani 1.00 d
C(8) C 0.4954(2) 0.0719(2) 0.1098(5) 0.086(2) Uani 1.00 d
C(9) C 0.5161(2) 0.1075(2) 0.0156(5) 0.095(2) Uani 1.00 d
C(10) C 0.4928(2) 0.1592(2) 0.0016(5) 0.103(2) Uani 1.00 d
C(11) C 0.4492(2) 0.1770(2) 0.0793(4) 0.078(1) Uani 1.00 d
C(12) C 0.2815(1) 0.1316(1) 0.3442(4) 0.061(1) Uani 1.00 d
C(13) C 0.2797(2) 0.0941(2) 0.4467(5) 0.085(2) Uani 1.00 d
C(14) C 0.2398(2) 0.0997(2) 0.5431(5) 0.106(2) Uani 1.00 d
C(15) C 0.2008(2) 0.1423(2) 0.5394(5) 0.094(2) Uani 1.00 d
C(16) C 0.2018(2) 0.1797(2) 0.4395(5) 0.081(2) Uani 1.00 d
C(17) C 0.2417(2) 0.1748(2) 0.3417(5) 0.070(1) Uani 1.00 d
H(1) H 0.407(1) 0.118(1) 0.444(4) 0.096(5) Uiso 1.00 calc
H(2) H 0.369(1) 0.172(1) 0.467(3) 0.045(6) Uiso 1.00 calc
H(3) H 0.342(1) 0.086(1) 0.249(3) 0.050(6) Uiso 1.00 calc
H(4) H 0.304(2) 0.174(2) 0.057(5) 0.169(3) Uiso 1.00 calc
H(5) H 0.300(3) 0.064(2) 0.038(7) 0.218(2) Uiso 1.00 calc
H(6) H 0.275(2) 0.110(2) -0.055(5) 0.159(3) Uiso 1.00 calc
H(7) H 0.437(1) 0.063(1) 0.256(3) 0.074(5) Uiso 1.00 calc
H(8) H 0.509(2) 0.037(1) 0.122(4) 0.105(4) Uiso 1.00 calc
H(9) H 0.549(2) 0.092(2) -0.033(4) 0.124(4) Uiso 1.00 calc
H(10) H 0.509(2) 0.187(2) -0.060(4) 0.123(4) Uiso 1.00 calc
H(11) H 0.431(1) 0.214(1) 0.066(3) 0.094(5) Uiso 1.00 calc
H(12) H 0.306(1) 0.063(2) 0.460(4) 0.112(5) Uiso 1.00 calc
H(13) H 0.242(2) 0.074(2) 0.611(4) 0.117(4) Uiso 1.00 calc
H(14) H 0.172(2) 0.146(2) 0.613(4) 0.146(3) Uiso 1.00 calc
H(15) H 0.175(1) 0.212(1) 0.446(4) 0.099(5) Uiso 1.00 calc
H(16) H 0.244(1) 0.200(1) 0.267(3) 0.062(6) Uiso 1.00 calc
H(17) H 0.441(2) 0.224(2) 0.446(5) 0.157(3) Uiso 1.00 calc
H(18) H 0.389(1) 0.240(1) 0.258(3) 0.057(5) Uiso 1.00 calc

loop_
_atom_site_aniso_label
_atom_site_aniso_U_11
_atom_site_aniso_U_22
_atom_site_aniso_U_33
_atom_site_aniso_U_12
_atom_site_aniso_U_13
_atom_site_aniso_U_23
O(1) 0.047(1) 0.060(1) 0.081(2) 0.005(1) -0.015(1) -0.011(1)
O(2) 0.057(1) 0.043(1) 0.091(2) -0.003(1) -0.018(1) 0.005(1)
C(1) 0.048(2) 0.060(2) 0.066(3) 0.000(2) 0.001(2) -0.002(2)
C(2) 0.048(2) 0.043(2) 0.060(3) -0.001(2) -0.009(2) 0.006(2)
C(3) 0.056(2) 0.051(2) 0.075(3) -0.009(2) -0.010(2) 0.001(2)
C(4) 0.064(3) 0.109(4) 0.092(4) -0.024(3) -0.017(3) -0.021(3)
C(5) 0.080(3) 0.165(6) 0.106(5) 0.022(4) -0.003(3) -0.051(5)
C(6) 0.055(2) 0.051(2) 0.050(2) -0.006(2) -0.006(2) 0.001(2)
C(7) 0.066(3) 0.059(2) 0.076(3) 0.002(2) 0.007(2) 0.002(2)
C(8) 0.088(3) 0.077(3) 0.093(4) 0.019(3) -0.001(3) -0.021(3)
C(9) 0.082(3) 0.127(5) 0.076(4) 0.007(3) 0.015(3) -0.016(4)
C(10) 0.111(4) 0.114(4) 0.083(4) -0.001(3) 0.031(3) 0.018(3)
C(11) 0.085(3) 0.080(3) 0.071(3) 0.002(2) 0.008(3) 0.012(3)
C(12) 0.048(2) 0.055(2) 0.081(3) -0.011(2) -0.003(2) 0.002(2)
C(13) 0.069(3) 0.066(3) 0.119(4) 0.009(2) 0.019(3) 0.035(3)
C(14) 0.082(3) 0.105(4) 0.130(5) 0.012(3) 0.033(3) 0.057(3)
C(15) 0.068(3) 0.098(3) 0.115(5) 0.006(3) 0.024(3) 0.018(3)
C(16) 0.058(3) 0.074(3) 0.110(4) 0.009(2) 0.004(3) -0.001(3)
C(17) 0.061(2) 0.060(3) 0.089(3) -0.004(2) -0.013(3) 0.013(2)

loop_
_atom_type_symbol
_atom_type_description
_atom_type_scat_dispersion_real
_atom_type_scat_dispersion_imag
_atom_type_scat_source
C C 0.003 0.002
;International Tables for Crystallography
(1992, Vol. C, Tables 4.2.6.8 and 6.1.1.1)
;
H H 0.000 0.000
;International Tables for Crystallography
(1992, Vol. C, Table 6.1.1.2)
;
O O 0.011 0.006
;International Tables for Crystallography
(1992, Vol. C, Tables 4.2.6.8 and 6.1.1.1)
;

loop_
_geom_angle_atom_site_label_1
_geom_angle_atom_site_label_2
_geom_angle_atom_site_label_3
_geom_angle
_geom_angle_publ_flag
C(4) C(1) C(9) 122.0(3) yes
C(4) C(1) C(11) 120.5(3) yes
C(9) C(1) C(11) 117.5(3) yes
O(2) C(2) C(4) 111.1(3) yes
C(4) C(3) C(5) 113.7(3) yes
C(4) C(3) C(8) 109.3(3) yes
C(5) C(3) C(8) 112.5(3) yes
O(1) C(4) C(1) 111.8(3) yes
O(1) C(4) C(2) 109.4(3) yes
O(1) C(4) C(3) 105.1(3) yes
C(1) C(4) C(2) 110.0(3) yes
C(1) C(4) C(3) 110.2(3) yes
C(2) C(4) C(3) 110.3(3) yes
C(3) C(5) C(6) 119.4(4) yes
C(3) C(5) C(7) 122.7(4) yes
C(6) C(5) C(7) 117.9(4) yes
C(5) C(6) C(13) 120.6(4) yes
C(5) C(7) C(12) 120.8(4) yes
C(3) C(8) C(16) 125.9(5) yes
C(1) C(9) C(17) 120.9(4) yes
C(11) C(10) C(14) 120.2(4) yes
C(1) C(11) C(10) 120.7(4) yes
C(7) C(12) C(15) 120.4(4) yes
C(6) C(13) C(15) 121.1(4) yes
C(10) C(14) C(17) 119.0(5) yes
C(12) C(15) C(13) 119.3(4) yes
C(9) C(17) C(14) 121.7(5) yes

loop_
_geom_bond_atom_site_label_1
_geom_bond_atom_site_label_2
_geom_bond_distance
_geom_bond_publ_flag
O(1) C(4) 1.422(3) yes
O(2) C(2) 1.438(4) yes
C(1) C(4) 1.522(4) yes
C(1) C(9) 1.386(4) yes
C(1) C(11) 1.389(4) yes
C(2) C(4) 1.518(5) yes
C(3) C(4) 1.557(4) yes
C(3) C(5) 1.511(5) yes
C(3) C(8) 1.517(6) yes
C(5) C(6) 1.378(5) yes
C(5) C(7) 1.391(4) yes
C(6) C(13) 1.376(6) yes
C(7) C(12) 1.385(5) yes
C(8) C(16) 1.266(6) yes
C(9) C(17) 1.373(6) yes
C(10) C(11) 1.393(5) yes
C(10) C(14) 1.375(6) yes
C(12) C(15) 1.356(6) yes
C(13) C(15) 1.369(5) yes
C(14) C(17) 1.352(6) yes

loop_
_geom_contact_atom_site_label_1
_geom_contact_atom_site_label_2
_geom_contact_distance
_geom_contact_site_symmetry_2
O(1) O(2) 2.797(3) 15_555
O(1) C(12) 3.406(5) 13_555
O(1) C(2) 3.512(4) 15_555
O(2) O(2) 2.906(4) 15_555
O(2) O(2) 2.906(4) 16_545
C(13) C(16) 3.489(7) 11_545

loop_
_geom_hbond_atom_site_label_D
_geom_hbond_atom_site_label_H
_geom_hbond_atom_site_label_A
_geom_hbond_site_symmetry_A
_geom_hbond_distance_DH
_geom_hbond_distance_HA
_geom_hbond_distance_DA
_geom_hbond_angle_DHA
_geom_hbond_publ_flag
O(2) H(18) O(1) . 0.84(2) 2.57(3) 2.913(3) 106(2) no
O(1) H(17) O(1) 15_555 0.87(4) 2.24(4) 2.906(3) 132(3) no
O(2) H(18) O(1) 15_555 0.84(2) 1.97(2) 2.797(3) 168(2) no

loop_
_geom_torsion_atom_site_label_1
_geom_torsion_atom_site_label_2
_geom_torsion_atom_site_label_3
_geom_torsion_atom_site_label_4
_geom_torsion
_geom_torsion_publ_flag
O(1) C(4) C(1) C(9) -2.0(4) yes
O(1) C(4) C(1) C(11) 176.7(3) yes
O(1) C(4) C(2) O(2) -67.0(3) yes
O(1) C(4) C(3) C(5) -72.5(4) yes
O(1) C(4) C(3) C(8) 54.2(4) yes
O(2) C(2) C(4) C(1) 56.2(3) yes
O(2) C(2) C(4) C(3) 177.9(3) yes
C(1) C(4) C(3) C(5) 166.9(3) yes
C(1) C(4) C(3) C(8) -66.3(4) yes
C(1) C(9) C(17) C(14) 0.5(7) yes
C(1) C(11) C(10) C(14) 2.4(6) yes
C(2) C(4) C(1) C(9) -123.7(4) yes
C(2) C(4) C(1) C(11) 55.0(4) yes
C(2) C(4) C(3) C(5) 45.3(4) yes
C(2) C(4) C(3) C(8) 172.0(3) yes
C(3) C(4) C(1) C(9) 114.5(4) yes
C(3) C(4) C(1) C(11) -66.8(4) yes
C(3) C(5) C(6) C(13) 179.1(4) yes
C(3) C(5) C(7) C(12) -179.2(4) yes
C(4) C(1) C(9) C(17) 179.0(4) yes
C(4) C(1) C(11) C(10) 179.6(3) yes
C(4) C(3) C(5) C(6) -94.5(4) yes
C(4) C(3) C(5) C(7) 84.8(4) yes
C(4) C(3) C(8) C(16) 134.0(5) yes
C(5) C(3) C(8) C(16) -98.5(5) yes
C(5) C(6) C(13) C(15) 0.3(8) yes
C(5) C(7) C(12) C(15) -0.2(6) yes
C(6) C(5) C(3) C(8) 140.5(4) yes
C(6) C(5) C(7) C(12) 0.1(5) yes
C(6) C(13) C(15) C(12) -0.4(8) yes
C(7) C(5) C(3) C(8) -40.3(5) yes
C(7) C(5) C(6) C(13) -0.2(6) yes
C(7) C(12) C(15) C(13) 0.3(7) yes
C(9) C(1) C(11) C(10) -1.7(6) yes
C(9) C(17) C(14) C(10) 0.2(8) yes
C(11) C(1) C(9) C(17) 0.2(6) yes
C(11) C(10) C(14) C(17) -1.7(7) yes
C(11) C(10) C(14) C(17) -1.7(7) yes

loop_
_cod_related_entry_id
_cod_related_entry_database
_cod_related_entry_code
1 ChemSpider 4404562
